data_4515329
loop_
_publ_author_name
'Wong, Michael Y.'
'Krotkus, Simonas'
'Copley, Graeme'
'Li, Wenbo'
'Murawski, Caroline'
'Hall, David'
'Hedley, Gordon J.'
'Jaricot, Marie'
'Cordes, David B.'
'Slawin, Alexandra M. Z.'
'Olivier, Yoann'
'Beljonne, David'
'Muccioli, Luca'
'Moral, Monica'
'Sancho-Garcia, Juan-Carlos'
'Gather, Malte C.'
'Samuel, Ifor D. W.'
'Zysman-Colman, Eli'

_publ_section_title
;
 Deep-Blue Oxadiazole-Containing Thermally Activated Delayed Fluorescence
 Emitters for Organic Light-Emitting Diodes.
;
_journal_issue 39
_journal_name_full 'ACS applied materials &amp; interfaces'
_journal_page_first 33360
_journal_page_last 33372
_journal_paper_doi 10.1021/acsami.8b11136
_journal_volume 10
_journal_year 2018
_chemical_formula_moiety 'C48 H26 F6 N6 O2, C2 H3 N'
_chemical_formula_sum 'C50 H29 F6 N7 O2'
_chemical_formula_weight 873.82
_space_group_crystal_system monoclinic
_space_group_IT_number 14
_space_group_name_Hall '-P 2ybc'
_space_group_name_H-M_alt 'P 1 21/c 1'
_atom_sites_solution_hydrogens geom
_atom_sites_solution_primary direct
_atom_sites_solution_secondary difmap
_audit_creation_date 2015-01-22
_audit_creation_method 'by CrystalStructure 4.1'
_cell_angle_alpha 90.0000
_cell_angle_beta 92.780(3)
_cell_angle_gamma 90.0000
_cell_formula_units_Z 4
_cell_length_a 11.6951(15)
_cell_length_b 28.180(4)
_cell_length_c 12.5595(15)
_cell_measurement_reflns_used 2342
_cell_measurement_temperature 173
_cell_measurement_theta_max 68.20
_cell_measurement_theta_min 40.50
_cell_volume 4134.3(9)
_computing_cell_refinement 'CrystalClear-SM Expert 2.1 b32'
_computing_data_collection 'CrystalClear-SM Expert 2.1 b32 (Rigaku, 2014)'
_computing_data_reduction 'CrystalClear-SM Expert 2.1 b32'
_computing_molecular_graphics 'CrystalStructure 4.1'
_computing_publication_material 'CrystalStructure 4.1 (Rigaku, 2014)'
_computing_structure_refinement 'SHELXL2013 (Sheldrick, 2008)'
_computing_structure_solution 'Superflip (Palatinus, et al., 2007)'
_diffrn_ambient_temperature 173
_diffrn_detector_area_resol_mean 5.814
_diffrn_measured_fraction_theta_full 0.962
_diffrn_measured_fraction_theta_max 0.950
_diffrn_measurement_device_type 'Rigaku XtaLAB P100'
_diffrn_measurement_method \w
_diffrn_radiation_type 'Cu K\a'
_diffrn_radiation_wavelength 1.54187
_diffrn_reflns_av_R_equivalents 0.0429
_diffrn_reflns_Laue_measured_fraction_full 0.962
_diffrn_reflns_Laue_measured_fraction_max 0.950
_diffrn_reflns_limit_h_max 9
_diffrn_reflns_limit_h_min -13
_diffrn_reflns_limit_k_max 33
_diffrn_reflns_limit_k_min -33
_diffrn_reflns_limit_l_max 14
_diffrn_reflns_limit_l_min -14
_diffrn_reflns_number 25620
_diffrn_reflns_point_group_measured_fraction_full 0.962
_diffrn_reflns_point_group_measured_fraction_max 0.950
_diffrn_reflns_theta_full 67.000
_diffrn_reflns_theta_max 68.362
_diffrn_reflns_theta_min 3.137
_diffrn_standards_number 0
_exptl_absorpt_coefficient_mu 0.903
_exptl_absorpt_correction_T_max 0.835
_exptl_absorpt_correction_T_min 0.713
_exptl_absorpt_correction_type multi-scan
_exptl_absorpt_process_details 'REQAB (Rigaku, 1998)'
_exptl_crystal_colour yellow
_exptl_crystal_density_diffrn 1.404
_exptl_crystal_density_method 'not measured'
_exptl_crystal_description prism
_exptl_crystal_F_000 1792.00
_exptl_crystal_size_max 0.200
_exptl_crystal_size_mid 0.200
_exptl_crystal_size_min 0.200
_refine_diff_density_max 0.84
_refine_diff_density_min -0.87
_refine_ls_extinction_method none
_refine_ls_goodness_of_fit_ref 1.314
_refine_ls_hydrogen_treatment constr
_refine_ls_number_parameters 587
_refine_ls_number_reflns 7200
_refine_ls_number_restraints 0
_refine_ls_R_factor_all 0.1001
_refine_ls_R_factor_gt 0.0992
_refine_ls_shift/su_max 0.039
_refine_ls_structure_factor_coef Fsqd
_refine_ls_weighting_details 'w = 1/[\s^2^(Fo^2^)+(0.2000P)^2^] where P=(Fo^2^+2Fc^2^)/3'
_refine_ls_weighting_scheme calc
_refine_ls_wR_factor_gt 0.2638
_refine_ls_wR_factor_ref 0.2669
_reflns_number_gt 6910
_reflns_number_total 7200
_reflns_threshold_expression F^2^>2.0\s(F^2^)
_cod_data_source_file am8b11136_si_002.cif
_cod_data_source_block 2CzdOXD4CF3Ph
_cod_database_code 4515329

loop_
_space_group_symop_id
_space_group_symop_operation_xyz
1 +X,+Y,+Z
2 -X,1/2+Y,1/2-Z
3 -X,-Y,-Z
4 +X,1/2-Y,1/2+Z

loop_
_atom_site_label
_atom_site_type_symbol
_atom_site_fract_x
_atom_site_fract_y
_atom_site_fract_z
_atom_site_U_iso_or_equiv
_atom_site_adp_type
_atom_site_occupancy
_atom_site_site_symmetry_order
_atom_site_calc_flag
_atom_site_refinement_flags_posn
_atom_site_refinement_flags_adp
F1 F 0.04431(14) 1.09084(5) 0.22815(11) 0.0684(5) Uani 1 1 d . .
F2 F -0.05532(15) 1.09416(5) 0.36108(14) 0.0763(5) Uani 1 1 d . .
F3 F 0.1216(2) 1.11609(5) 0.3721(2) 0.1133(9) Uani 1 1 d . .
F4 F 0.00592(16) 1.06171(11) 0.8749(2) 0.1383(13) Uani 1 1 d . .
F5 F 0.09198(15) 1.05110(7) 1.02450(14) 0.0795(5) Uani 1 1 d . .
F6 F 0.13816(16) 1.11058(6) 0.93097(13) 0.0780(5) Uani 1 1 d . .
O34 O 0.28814(9) 0.88421(4) 0.48449(9) 0.0307(3) Uani 1 1 d . .
O46 O 0.38837(9) 0.90059(4) 0.69065(9) 0.0308(3) Uani 1 1 d . .
N7 N 0.66770(12) 0.73197(5) 0.66609(11) 0.0335(4) Uani 1 1 d . .
N20 N 0.48201(12) 0.68603(5) 0.54683(11) 0.0330(4) Uani 1 1 d . .
N36 N 0.12311(12) 0.85543(5) 0.42207(12) 0.0358(4) Uani 1 1 d . .
N37 N 0.18931(12) 0.81755(5) 0.46253(12) 0.0353(4) Uani 1 1 d . .
N48 N 0.50728(13) 0.95886(5) 0.65518(12) 0.0381(4) Uani 1 1 d . .
N49 N 0.54578(12) 0.91675(5) 0.60861(13) 0.0371(4) Uani 1 1 d . .
N57 N 0.2793(5) 0.7042(3) 0.2920(4) 0.169(3) Uani 1 1 d . .
C1 C 0.57280(13) 0.75791(6) 0.62355(13) 0.0310(4) Uani 1 1 d . .
C2 C 0.48104(14) 0.73549(5) 0.56780(13) 0.0306(4) Uani 1 1 d . .
C3 C 0.38840(14) 0.76231(6) 0.52951(13) 0.0325(4) Uani 1 1 d . .
H3 H 0.3270 0.7471 0.4907 0.039 Uiso 1 1 calc R U
C4 C 0.38355(13) 0.81116(5) 0.54681(13) 0.0306(4) Uani 1 1 d . .
C5 C 0.47453(13) 0.83349(5) 0.60326(12) 0.0300(4) Uani 1 1 d . .
C6 C 0.56889(13) 0.80679(6) 0.63932(13) 0.0317(4) Uani 1 1 d . .
H6 H 0.6318 0.8222 0.6754 0.038 Uiso 1 1 calc R U
C8 C 0.66516(14) 0.69677(6) 0.74414(13) 0.0322(4) Uani 1 1 d . .
C9 C 0.57182(15) 0.67617(6) 0.79042(13) 0.0371(4) Uani 1 1 d . .
H9 H 0.4957 0.6857 0.7710 0.045 Uiso 1 1 calc R U
C10 C 0.59432(18) 0.64111(7) 0.86627(14) 0.0418(4) Uani 1 1 d . .
H10 H 0.5321 0.6256 0.8976 0.050 Uiso 1 1 calc R U
C11 C 0.70589(19) 0.62817(7) 0.89753(15) 0.0455(5) Uani 1 1 d . .
H11 H 0.7186 0.6042 0.9499 0.055 Uiso 1 1 calc R U
C12 C 0.79852(17) 0.64984(6) 0.85314(15) 0.0421(5) Uani 1 1 d . .
H12 H 0.8745 0.6413 0.8756 0.050 Uiso 1 1 calc R U
C13 C 0.77886(15) 0.68441(6) 0.77514(13) 0.0346(4) Uani 1 1 d . .
C14 C 0.85269(14) 0.71359(6) 0.71415(14) 0.0353(4) Uani 1 1 d . .
C15 C 0.97223(17) 0.71686(7) 0.70845(17) 0.0464(5) Uani 1 1 d . .
H15 H 1.0218 0.6977 0.7525 0.056 Uiso 1 1 calc R U
C16 C 1.01532(16) 0.74841(8) 0.6376(2) 0.0523(5) Uani 1 1 d . .
H16 H 1.0959 0.7512 0.6331 0.063 Uiso 1 1 calc R U
C17 C 0.94338(18) 0.77659(7) 0.57168(19) 0.0490(5) Uani 1 1 d . .
H17 H 0.9761 0.7978 0.5228 0.059 Uiso 1 1 calc R U
C18 C 0.82605(16) 0.77421(6) 0.57620(16) 0.0419(4) Uani 1 1 d . .
H18 H 0.7772 0.7935 0.5316 0.050 Uiso 1 1 calc R U
C19 C 0.78213(14) 0.74263(6) 0.64835(14) 0.0336(4) Uani 1 1 d . .
C21 C 0.55921(14) 0.66233(6) 0.48481(13) 0.0342(4) Uani 1 1 d . .
C22 C 0.65114(15) 0.68048(7) 0.43178(15) 0.0426(4) Uani 1 1 d . .
H22 H 0.6713 0.7131 0.4364 0.051 Uiso 1 1 calc R U
C23 C 0.71212(19) 0.64881(9) 0.37185(16) 0.0524(5) Uani 1 1 d . .
H23 H 0.7765 0.6599 0.3358 0.063 Uiso 1 1 calc R U
C24 C 0.68139(19) 0.60100(9) 0.36316(17) 0.0550(6) Uani 1 1 d . .
H24 H 0.7242 0.5804 0.3203 0.066 Uiso 1 1 calc R U
C25 C 0.58976(19) 0.58322(7) 0.41594(16) 0.0480(5) Uani 1 1 d . .
H25 H 0.5697 0.5506 0.4103 0.058 Uiso 1 1 calc R U
C26 C 0.52701(15) 0.61412(6) 0.47778(14) 0.0375(4) Uani 1 1 d . .
C27 C 0.42650(16) 0.60832(6) 0.53873(14) 0.0385(4) Uani 1 1 d . .
C28 C 0.3595(2) 0.56975(7) 0.56508(17) 0.0506(5) Uani 1 1 d . .
H28 H 0.3780 0.5388 0.5413 0.061 Uiso 1 1 calc R U
C29 C 0.2667(2) 0.57667(8) 0.62547(18) 0.0543(6) Uani 1 1 d . .
H29 H 0.2205 0.5503 0.6430 0.065 Uiso 1 1 calc R U
C30 C 0.23874(18) 0.62200(8) 0.66191(17) 0.0498(5) Uani 1 1 d . .
H30 H 0.1731 0.6260 0.7027 0.060 Uiso 1 1 calc R U
C31 C 0.30502(15) 0.66120(7) 0.63964(15) 0.0416(4) Uani 1 1 d . .
H31 H 0.2871 0.6919 0.6654 0.050 Uiso 1 1 calc R U
C32 C 0.39906(15) 0.65369(6) 0.57782(14) 0.0346(4) Uani 1 1 d . .
C33 C 0.28462(13) 0.83612(6) 0.49905(13) 0.0303(4) Uani 1 1 d . .
C35 C 0.18342(13) 0.89339(6) 0.43667(12) 0.0296(4) Uani 1 1 d . .
C38 C 0.15244(14) 0.94235(6) 0.41046(12) 0.0310(4) Uani 1 1 d . .
C39 C 0.03765(15) 0.95256(6) 0.38345(14) 0.0357(4) Uani 1 1 d . .
H39 H -0.0177 0.9279 0.3814 0.043 Uiso 1 1 calc R U
C40 C 0.00505(15) 0.99859(6) 0.35981(14) 0.0375(4) Uani 1 1 d . .
H40 H -0.0730 1.0058 0.3424 0.045 Uiso 1 1 calc R U
C41 C 0.08691(16) 1.03444(6) 0.36161(13) 0.0350(4) Uani 1 1 d . .
C42 C 0.20085(15) 1.02452(6) 0.38772(14) 0.0380(4) Uani 1 1 d . .
H42 H 0.2561 1.0492 0.3886 0.046 Uiso 1 1 calc R U
C43 C 0.23401(14) 0.97864(6) 0.41242(14) 0.0367(4) Uani 1 1 d . .
H43 H 0.3120 0.9718 0.4307 0.044 Uiso 1 1 calc R U
C44 C 0.05003(18) 1.08409(7) 0.33317(15) 0.0422(4) Uani 1 1 d . .
C45 C 0.47394(13) 0.88432(6) 0.63085(13) 0.0301(4) Uani 1 1 d . .
C47 C 0.41555(14) 0.94750(6) 0.70221(13) 0.0313(4) Uani 1 1 d . .
C50 C 0.34036(14) 0.97729(6) 0.76335(12) 0.0329(4) Uani 1 1 d . .
C51 C 0.35940(17) 1.02604(6) 0.77014(15) 0.0428(4) Uani 1 1 d . .
H51 H 0.4233 1.0396 0.7374 0.051 Uiso 1 1 calc R U
C52 C 0.28621(19) 1.05465(7) 0.82398(17) 0.0475(5) Uani 1 1 d . .
H52 H 0.2992 1.0879 0.8283 0.057 Uiso 1 1 calc R U
C53 C 0.19317(17) 1.03454(7) 0.87200(14) 0.0436(5) Uani 1 1 d . .
C54 C 0.17616(17) 0.98568(8) 0.86904(15) 0.0460(5) Uani 1 1 d . .
H54 H 0.1141 0.9720 0.9044 0.055 Uiso 1 1 calc R U
C55 C 0.24946(16) 0.95705(7) 0.81472(15) 0.0390(4) Uani 1 1 d . .
H55 H 0.2379 0.9237 0.8124 0.047 Uiso 1 1 calc R U
C56 C 0.1072(2) 1.06463(10) 0.9250(2) 0.0640(7) Uani 1 1 d . .
C57 C 0.1986(5) 0.69514(18) 0.3339(4) 0.1122(17) Uani 1 1 d . .
C58 C 0.0946(6) 0.68585(19) 0.3886(4) 0.1266(18) Uani 1 1 d . .
H58A H 0.1050 0.6574 0.4329 0.152 Uiso 1 1 calc R U
H58B H 0.0311 0.6808 0.3360 0.152 Uiso 1 1 calc R U
H58C H 0.0775 0.7130 0.4337 0.152 Uiso 1 1 calc R U

loop_
_atom_site_aniso_label
_atom_site_aniso_U_11
_atom_site_aniso_U_22
_atom_site_aniso_U_33
_atom_site_aniso_U_23
_atom_site_aniso_U_13
_atom_site_aniso_U_12
F1 0.0940(11) 0.0553(8) 0.0572(8) 0.0205(6) 0.0170(7) 0.0222(7)
F2 0.0866(11) 0.0536(8) 0.0925(11) 0.0226(7) 0.0418(8) 0.0349(7)
F3 0.1263(16) 0.0290(7) 0.176(2) -0.0111(9) -0.0849(16) 0.0040(8)
F4 0.0600(11) 0.205(3) 0.1452(19) -0.116(2) -0.0411(11) 0.0748(14)
F5 0.0737(11) 0.0917(12) 0.0761(10) -0.0284(8) 0.0338(8) -0.0025(8)
F6 0.0959(12) 0.0647(9) 0.0747(9) -0.0143(7) 0.0177(8) 0.0314(8)
O34 0.0227(6) 0.0258(6) 0.0434(6) 0.0013(4) -0.0008(4) -0.0002(4)
O46 0.0243(6) 0.0261(6) 0.0422(6) -0.0005(4) 0.0049(4) -0.0001(4)
N7 0.0251(7) 0.0293(7) 0.0460(8) 0.0059(5) 0.0018(6) 0.0013(5)
N20 0.0288(7) 0.0253(7) 0.0452(8) 0.0000(5) 0.0029(6) 0.0030(5)
N36 0.0251(7) 0.0297(7) 0.0519(9) 0.0013(5) -0.0057(6) 0.0003(5)
N37 0.0229(7) 0.0284(7) 0.0544(9) 0.0010(5) -0.0011(6) 0.0004(5)
N48 0.0365(8) 0.0262(7) 0.0523(9) -0.0050(5) 0.0091(6) -0.0030(5)
N49 0.0290(8) 0.0285(7) 0.0548(9) -0.0042(6) 0.0111(6) -0.0021(5)
N57 0.133(4) 0.261(7) 0.111(3) -0.080(4) -0.022(3) 0.082(4)
C1 0.0225(8) 0.0301(8) 0.0405(8) 0.0053(6) 0.0029(6) 0.0024(6)
C2 0.0280(8) 0.0251(8) 0.0390(8) 0.0004(6) 0.0046(6) 0.0006(6)
C3 0.0272(8) 0.0273(8) 0.0428(8) 0.0004(6) -0.0004(6) 0.0006(6)
C4 0.0247(8) 0.0266(8) 0.0406(8) 0.0010(6) 0.0046(6) -0.0001(6)
C5 0.0268(8) 0.0261(8) 0.0376(8) 0.0002(6) 0.0047(6) 0.0014(6)
C6 0.0241(8) 0.0308(8) 0.0401(8) -0.0010(6) 0.0005(6) -0.0004(6)
C8 0.0312(9) 0.0278(8) 0.0377(8) -0.0019(6) 0.0015(6) 0.0030(6)
C9 0.0354(9) 0.0367(9) 0.0396(9) 0.0002(6) 0.0056(7) 0.0010(7)
C10 0.0505(11) 0.0373(9) 0.0382(9) 0.0024(6) 0.0079(7) -0.0010(7)
C11 0.0574(12) 0.0385(9) 0.0402(9) 0.0063(7) -0.0002(8) 0.0067(8)
C12 0.0454(11) 0.0344(9) 0.0454(10) 0.0014(7) -0.0071(8) 0.0088(7)
C13 0.0344(9) 0.0284(8) 0.0406(9) -0.0023(6) -0.0024(6) 0.0063(6)
C14 0.0275(9) 0.0290(8) 0.0492(9) -0.0011(6) -0.0002(7) 0.0045(6)
C15 0.0300(10) 0.0434(10) 0.0649(12) 0.0009(8) -0.0063(8) 0.0058(7)
C16 0.0230(9) 0.0539(12) 0.0803(14) 0.0038(10) 0.0053(8) 0.0028(8)
C17 0.0356(10) 0.0388(10) 0.0731(13) 0.0106(9) 0.0075(9) -0.0025(7)
C18 0.0317(10) 0.0317(9) 0.0623(11) 0.0090(7) 0.0022(7) 0.0020(7)
C19 0.0241(8) 0.0286(8) 0.0480(9) -0.0017(6) 0.0001(6) 0.0014(6)
C21 0.0294(8) 0.0337(8) 0.0389(9) -0.0008(6) -0.0027(6) 0.0070(6)
C22 0.0332(9) 0.0481(10) 0.0464(10) 0.0006(7) 0.0020(7) 0.0070(7)
C23 0.0397(11) 0.0732(14) 0.0449(10) -0.0019(9) 0.0076(8) 0.0138(9)
C24 0.0479(12) 0.0666(14) 0.0500(11) -0.0170(9) -0.0032(8) 0.0228(10)
C25 0.0534(12) 0.0401(10) 0.0491(10) -0.0117(8) -0.0113(9) 0.0149(8)
C26 0.0368(9) 0.0319(8) 0.0425(9) -0.0052(6) -0.0107(7) 0.0088(7)
C27 0.0406(10) 0.0283(8) 0.0453(9) 0.0005(6) -0.0103(7) 0.0014(7)
C28 0.0573(13) 0.0313(9) 0.0613(12) 0.0042(8) -0.0160(10) -0.0071(8)
C29 0.0520(12) 0.0424(10) 0.0677(13) 0.0107(9) -0.0046(10) -0.0191(9)
C30 0.0419(11) 0.0537(12) 0.0539(11) 0.0083(8) 0.0024(8) -0.0131(8)
C31 0.0329(9) 0.0392(9) 0.0528(10) 0.0012(7) 0.0022(7) -0.0040(7)
C32 0.0303(8) 0.0291(8) 0.0441(9) 0.0027(6) -0.0027(6) -0.0007(6)
C33 0.0239(8) 0.0257(8) 0.0418(8) -0.0003(6) 0.0054(6) -0.0001(6)
C35 0.0209(7) 0.0306(8) 0.0373(8) -0.0011(6) 0.0008(6) 0.0007(6)
C38 0.0283(8) 0.0299(8) 0.0349(8) -0.0001(6) 0.0011(6) 0.0004(6)
C39 0.0275(9) 0.0309(8) 0.0481(9) 0.0027(6) -0.0026(6) -0.0014(6)
C40 0.0304(8) 0.0348(9) 0.0466(9) 0.0011(6) -0.0053(7) 0.0030(6)
C41 0.0401(9) 0.0308(9) 0.0340(8) 0.0012(6) 0.0021(6) 0.0032(7)
C42 0.0358(9) 0.0305(8) 0.0478(9) -0.0006(6) 0.0044(7) -0.0060(7)
C43 0.0247(8) 0.0359(9) 0.0497(9) -0.0007(7) 0.0021(6) -0.0015(6)
C44 0.0480(11) 0.0319(9) 0.0468(10) 0.0011(7) 0.0037(8) 0.0042(7)
C45 0.0228(8) 0.0292(8) 0.0382(8) -0.0004(6) 0.0010(6) 0.0026(6)
C47 0.0285(8) 0.0264(8) 0.0388(8) 0.0001(6) 0.0002(6) 0.0011(6)
C50 0.0293(8) 0.0336(9) 0.0355(8) 0.0009(6) -0.0023(6) 0.0044(6)
C51 0.0450(10) 0.0344(9) 0.0496(10) -0.0015(7) 0.0081(8) 0.0026(7)
C52 0.0543(12) 0.0376(9) 0.0505(10) -0.0088(7) 0.0012(8) 0.0091(8)
C53 0.0387(10) 0.0525(11) 0.0387(9) -0.0096(7) -0.0060(7) 0.0115(8)
C54 0.0337(9) 0.0562(11) 0.0485(10) -0.0039(8) 0.0064(7) 0.0046(8)
C55 0.0338(9) 0.0365(9) 0.0471(9) 0.0000(7) 0.0043(7) 0.0026(7)
C56 0.0555(14) 0.0786(16) 0.0569(13) -0.0303(11) -0.0062(10) 0.0202(11)
C57 0.125(4) 0.128(3) 0.080(2) -0.054(2) -0.032(2) 0.051(3)
C58 0.168(5) 0.105(3) 0.103(3) -0.022(2) -0.034(3) -0.007(3)

loop_
_atom_type_symbol
_atom_type_description
_atom_type_scat_dispersion_real
_atom_type_scat_dispersion_imag
_atom_type_scat_source
C C 0.0181 0.0091
;
International Tables for Crystallography
(Vol. C, Tables 4.2.6.8 and 6.1.1.4)
;
H H 0.0000 0.0000
;
International Tables for Crystallography
(Vol. C, Table 6.1.1.4)
;
F F 0.0727 0.0534
;
International Tables for Crystallography
(Vol. C, Tables 4.2.6.8 and 6.1.1.4)
;
N N 0.0311 0.0180
;
International Tables for Crystallography
(Vol. C, Tables 4.2.6.8 and 6.1.1.4)
;
O O 0.0492 0.0322
;
International Tables for Crystallography
(Vol. C, Tables 4.2.6.8 and 6.1.1.4)
;

loop_
_geom_angle_atom_site_label_1
_geom_angle_atom_site_label_2
_geom_angle_atom_site_label_3
_geom_angle
C33 O34 C35 102.40(12)
C47 O46 C45 102.20(12)
C8 N7 C19 108.50(13)
C8 N7 C1 126.19(14)
C19 N7 C1 124.64(14)
C21 N20 C32 108.69(14)
C21 N20 C2 125.92(14)
C32 N20 C2 125.18(14)
C35 N36 N37 106.97(13)
C33 N37 N36 105.78(13)
C47 N48 N49 105.73(14)
C45 N49 N48 106.53(14)
C6 C1 C2 119.14(14)
C6 C1 N7 119.26(14)
C2 C1 N7 121.58(14)
C3 C2 C1 119.54(15)
C3 C2 N20 118.94(14)
C1 C2 N20 121.49(14)
C2 C3 C4 121.36(15)
C2 C3 H3 119.3
C4 C3 H3 119.3
C3 C4 C5 119.14(14)
C3 C4 C33 116.69(14)
C5 C4 C33 124.08(14)
C6 C5 C4 119.52(14)
C6 C5 C45 117.46(14)
C4 C5 C45 122.97(13)
C1 C6 C5 121.26(14)
C1 C6 H6 119.4
C5 C6 H6 119.4
N7 C8 C9 129.42(15)
N7 C8 C13 108.51(15)
C9 C8 C13 122.05(16)
C10 C9 C8 117.25(17)
C10 C9 H9 121.4
C8 C9 H9 121.4
C9 C10 C11 121.56(18)
C9 C10 H10 119.2
C11 C10 H10 119.2
C12 C11 C10 120.78(17)
C12 C11 H11 119.6
C10 C11 H11 119.6
C11 C12 C13 119.09(17)
C11 C12 H12 120.5
C13 C12 H12 120.5
C12 C13 C8 119.22(17)
C12 C13 C14 133.70(16)
C8 C13 C14 107.07(14)
C19 C14 C15 119.31(17)
C19 C14 C13 107.21(15)
C15 C14 C13 133.46(16)
C16 C15 C14 118.23(17)
C16 C15 H15 120.9
C14 C15 H15 120.9
C15 C16 C17 121.53(18)
C15 C16 H16 119.2
C17 C16 H16 119.2
C18 C17 C16 121.32(19)
C18 C17 H17 119.3
C16 C17 H17 119.3
C19 C18 C17 117.35(17)
C19 C18 H18 121.3
C17 C18 H18 121.3
C18 C19 N7 128.99(15)
C18 C19 C14 122.25(16)
N7 C19 C14 108.69(15)
C22 C21 N20 129.05(16)
C22 C21 C26 122.31(17)
N20 C21 C26 108.58(15)
C21 C22 C23 116.97(19)
C21 C22 H22 121.5
C23 C22 H22 121.5
C22 C23 C24 121.7(2)
C22 C23 H23 119.1
C24 C23 H23 119.1
C25 C24 C23 120.99(18)
C25 C24 H24 119.5
C23 C24 H24 119.5
C24 C25 C26 118.75(19)
C24 C25 H25 120.6
C26 C25 H25 120.6
C25 C26 C21 119.25(18)
C25 C26 C27 133.40(18)
C21 C26 C27 107.31(15)
C28 C27 C32 119.0(2)
C28 C27 C26 134.30(19)
C32 C27 C26 106.66(15)
C29 C28 C27 119.5(2)
C29 C28 H28 120.3
C27 C28 H28 120.3
C28 C29 C30 121.00(18)
C28 C29 H29 119.5
C30 C29 H29 119.5
C31 C30 C29 121.3(2)
C31 C30 H30 119.4
C29 C30 H30 119.4
C30 C31 C32 117.13(18)
C30 C31 H31 121.4
C32 C31 H31 121.4
C31 C32 N20 129.25(16)
C31 C32 C27 122.02(17)
N20 C32 C27 108.70(16)
N37 C33 O34 112.57(13)
N37 C33 C4 127.09(15)
O34 C33 C4 120.28(13)
N36 C35 O34 112.27(14)
N36 C35 C38 128.60(14)
O34 C35 C38 119.12(13)
C39 C38 C43 120.00(15)
C39 C38 C35 118.29(14)
C43 C38 C35 121.72(15)
C40 C39 C38 119.83(15)
C40 C39 H39 120.1
C38 C39 H39 120.1
C41 C40 C39 119.75(15)
C41 C40 H40 120.1
C39 C40 H40 120.1
C42 C41 C40 120.69(15)
C42 C41 C44 120.41(16)
C40 C41 C44 118.89(16)
C43 C42 C41 119.92(15)
C43 C42 H42 120.0
C41 C42 H42 120.0
C42 C43 C38 119.80(15)
C42 C43 H43 120.1
C38 C43 H43 120.1
F3 C44 F1 105.80(19)
F3 C44 F2 109.8(2)
F1 C44 F2 103.20(16)
F3 C44 C41 112.44(16)
F1 C44 C41 111.64(15)
F2 C44 C41 113.31(16)
N49 C45 O46 112.83(14)
N49 C45 C5 129.15(15)
O46 C45 C5 118.00(13)
N48 C47 O46 112.71(14)
N48 C47 C50 129.31(15)
O46 C47 C50 117.99(14)
C55 C50 C51 119.92(16)
C55 C50 C47 120.06(16)
C51 C50 C47 120.02(16)
C52 C51 C50 120.40(19)
C52 C51 H51 119.8
C50 C51 H51 119.8
C53 C52 C51 119.51(18)
C53 C52 H52 120.2
C51 C52 H52 120.2
C52 C53 C54 120.38(17)
C52 C53 C56 121.3(2)
C54 C53 C56 118.3(2)
C53 C54 C55 119.99(19)
C53 C54 H54 120.0
C55 C54 H54 120.0
C50 C55 C54 119.72(18)
C50 C55 H55 120.1
C54 C55 H55 120.1
F4 C56 F5 105.9(3)
F4 C56 F6 108.7(2)
F5 C56 F6 105.78(17)
F4 C56 C53 111.13(17)
F5 C56 C53 112.3(2)
F6 C56 C53 112.7(2)
N57 C57 C58 177.4(6)
C57 C58 H58A 109.5
C57 C58 H58B 109.5
H58A C58 H58B 109.5
C57 C58 H58C 109.5
H58A C58 H58C 109.5
H58B C58 H58C 109.5

loop_
_geom_bond_atom_site_label_1
_geom_bond_atom_site_label_2
_geom_bond_distance
F1 C44 1.331(2)
F2 C44 1.328(3)
F3 C44 1.309(3)
F4 C56 1.316(3)
F5 C56 1.327(3)
F6 C56 1.346(3)
O34 C33 1.3684(18)
O34 C35 1.3624(19)
O46 C47 1.3657(19)
O46 C45 1.360(2)
N7 C8 1.396(2)
N7 C19 1.400(2)
N7 C1 1.412(2)
N20 C21 1.391(2)
N20 C32 1.400(2)
N20 C2 1.419(2)
N36 C35 1.289(2)
N36 N37 1.400(2)
N37 C33 1.295(2)
N48 C47 1.290(2)
N48 N49 1.407(2)
N49 C45 1.281(2)
N57 C57 1.131(8)
C1 C6 1.393(2)
C1 C2 1.403(2)
C2 C3 1.388(2)
C3 C4 1.395(2)
C3 H3 0.9500
C4 C5 1.399(2)
C4 C33 1.458(2)
C5 C6 1.393(2)
C5 C45 1.474(2)
C6 H6 0.9500
C8 C9 1.389(3)
C8 C13 1.411(2)
C9 C10 1.389(3)
C9 H9 0.9500
C10 C11 1.393(3)
C10 H10 0.9500
C11 C12 1.384(3)
C11 H11 0.9500
C12 C13 1.393(2)
C12 H12 0.9500
C13 C14 1.440(3)
C14 C19 1.403(2)
C14 C15 1.406(3)
C15 C16 1.371(3)
C15 H15 0.9500
C16 C17 1.399(3)
C16 H16 0.9500
C17 C18 1.378(3)
C17 H17 0.9500
C18 C19 1.386(3)
C18 H18 0.9500
C21 C22 1.389(3)
C21 C26 1.411(2)
C22 C23 1.387(3)
C22 H22 0.9500
C23 C24 1.397(4)
C23 H23 0.9500
C24 C25 1.381(4)
C24 H24 0.9500
C25 C26 1.398(3)
C25 H25 0.9500
C26 C27 1.443(3)
C27 C28 1.390(3)
C27 C32 1.412(2)
C28 C29 1.368(4)
C28 H28 0.9500
C29 C30 1.401(3)
C29 H29 0.9500
C30 C31 1.386(3)
C30 H30 0.9500
C31 C32 1.393(3)
C31 H31 0.9500
C35 C38 1.460(2)
C38 C39 1.398(2)
C38 C43 1.398(2)
C39 C40 1.380(2)
C39 H39 0.9500
C40 C41 1.391(3)
C40 H40 0.9500
C41 C42 1.385(3)
C41 C44 1.502(2)
C42 C43 1.381(2)
C42 H42 0.9500
C43 H43 0.9500
C47 C50 1.460(2)
C50 C55 1.392(3)
C50 C51 1.394(2)
C51 C52 1.377(3)
C51 H51 0.9500
C52 C53 1.390(3)
C52 H52 0.9500
C53 C54 1.392(3)
C53 C56 1.496(3)
C54 C55 1.381(3)
C54 H54 0.9500
C55 H55 0.9500
C57 C58 1.449(8)
C58 H58A 0.9800
C58 H58B 0.9800
C58 H58C 0.9800

loop_
_geom_torsion_atom_site_label_1
_geom_torsion_atom_site_label_2
_geom_torsion_atom_site_label_3
_geom_torsion_atom_site_label_4
_geom_torsion
C35 N36 N37 C33 0.39(18)
C47 N48 N49 C45 0.54(19)
C8 N7 C1 C6 116.33(18)
C19 N7 C1 C6 -53.3(2)
C8 N7 C1 C2 -62.2(2)
C19 N7 C1 C2 128.21(18)
C6 C1 C2 C3 0.0(2)
N7 C1 C2 C3 178.54(14)
C6 C1 C2 N20 178.18(14)
N7 C1 C2 N20 -3.3(2)
C21 N20 C2 C3 115.08(18)
C32 N20 C2 C3 -59.1(2)
C21 N20 C2 C1 -63.1(2)
C32 N20 C2 C1 122.76(18)
C1 C2 C3 C4 -1.1(2)
N20 C2 C3 C4 -179.31(15)
C2 C3 C4 C5 0.5(2)
C2 C3 C4 C33 177.40(15)
C3 C4 C5 C6 1.2(2)
C33 C4 C5 C6 -175.49(14)
C3 C4 C5 C45 -176.28(15)
C33 C4 C5 C45 7.1(2)
C2 C1 C6 C5 1.7(2)
N7 C1 C6 C5 -176.89(14)
C4 C5 C6 C1 -2.3(2)
C45 C5 C6 C1 175.31(15)
C19 N7 C8 C9 177.44(17)
C1 N7 C8 C9 6.5(3)
C19 N7 C8 C13 -0.91(18)
C1 N7 C8 C13 -171.89(15)
N7 C8 C9 C10 179.28(16)
C13 C8 C9 C10 -2.6(2)
C8 C9 C10 C11 2.1(3)
C9 C10 C11 C12 -0.4(3)
C10 C11 C12 C13 -1.0(3)
C11 C12 C13 C8 0.6(3)
C11 C12 C13 C14 179.53(18)
N7 C8 C13 C12 179.72(15)
C9 C8 C13 C12 1.2(2)
N7 C8 C13 C14 0.55(18)
C9 C8 C13 C14 -177.95(16)
C12 C13 C14 C19 -178.99(18)
C8 C13 C14 C19 0.02(18)
C12 C13 C14 C15 2.4(3)
C8 C13 C14 C15 -178.6(2)
C19 C14 C15 C16 -0.4(3)
C13 C14 C15 C16 178.0(2)
C14 C15 C16 C17 -0.4(3)
C15 C16 C17 C18 0.8(4)
C16 C17 C18 C19 -0.3(3)
C17 C18 C19 N7 -177.31(18)
C17 C18 C19 C14 -0.6(3)
C8 N7 C19 C18 177.97(18)
C1 N7 C19 C18 -10.9(3)
C8 N7 C19 C14 0.92(19)
C1 N7 C19 C14 172.07(15)
C15 C14 C19 C18 1.0(3)
C13 C14 C19 C18 -177.86(16)
C15 C14 C19 N7 178.26(16)
C13 C14 C19 N7 -0.57(18)
C32 N20 C21 C22 175.87(16)
C2 N20 C21 C22 0.9(3)
C32 N20 C21 C26 -1.26(17)
C2 N20 C21 C26 -176.20(14)
N20 C21 C22 C23 -177.66(17)
C26 C21 C22 C23 -0.9(2)
C21 C22 C23 C24 1.3(3)
C22 C23 C24 C25 -1.2(3)
C23 C24 C25 C26 0.7(3)
C24 C25 C26 C21 -0.2(2)
C24 C25 C26 C27 177.30(18)
C22 C21 C26 C25 0.4(2)
N20 C21 C26 C25 177.74(14)
C22 C21 C26 C27 -177.75(15)
N20 C21 C26 C27 -0.39(17)
C25 C26 C27 C28 5.4(3)
C21 C26 C27 C28 -176.81(19)
C25 C26 C27 C32 -175.89(18)
C21 C26 C27 C32 1.86(17)
C32 C27 C28 C29 1.9(3)
C26 C27 C28 C29 -179.55(18)
C27 C28 C29 C30 -0.5(3)
C28 C29 C30 C31 -1.1(3)
C29 C30 C31 C32 1.2(3)
C30 C31 C32 N20 -177.40(17)
C30 C31 C32 C27 0.2(3)
C21 N20 C32 C31 -179.71(17)
C2 N20 C32 C31 -4.7(3)
C21 N20 C32 C27 2.46(18)
C2 N20 C32 C27 177.45(14)
C28 C27 C32 C31 -1.8(3)
C26 C27 C32 C31 179.33(15)
C28 C27 C32 N20 176.26(15)
C26 C27 C32 N20 -2.65(18)
N36 N37 C33 O34 -0.95(18)
N36 N37 C33 C4 -178.14(15)
C35 O34 C33 N37 1.10(17)
C35 O34 C33 C4 178.50(14)
C3 C4 C33 N37 16.3(2)
C5 C4 C33 N37 -166.95(16)
C3 C4 C33 O34 -160.69(15)
C5 C4 C33 O34 16.1(2)
N37 N36 C35 O34 0.31(18)
N37 N36 C35 C38 -178.66(16)
C33 O34 C35 N36 -0.83(17)
C33 O34 C35 C38 178.24(13)
N36 C35 C38 C39 12.7(3)
O34 C35 C38 C39 -166.23(15)
N36 C35 C38 C43 -167.67(17)
O34 C35 C38 C43 13.4(2)
C43 C38 C39 C40 -0.6(3)
C35 C38 C39 C40 179.02(16)
C38 C39 C40 C41 0.9(3)
C39 C40 C41 C42 -0.5(3)
C39 C40 C41 C44 178.61(16)
C40 C41 C42 C43 -0.1(3)
C44 C41 C42 C43 -179.18(16)
C41 C42 C43 C38 0.3(3)
C39 C38 C43 C42 0.1(3)
C35 C38 C43 C42 -179.59(15)
C42 C41 C44 F3 -23.1(3)
C40 C41 C44 F3 157.8(2)
C42 C41 C44 F1 95.6(2)
C40 C41 C44 F1 -83.5(2)
C42 C41 C44 F2 -148.39(18)
C40 C41 C44 F2 32.5(2)
N48 N49 C45 O46 -0.62(19)
N48 N49 C45 C5 -178.80(16)
C47 O46 C45 N49 0.45(17)
C47 O46 C45 C5 178.85(13)
C6 C5 C45 N49 59.2(2)
C4 C5 C45 N49 -123.31(19)
C6 C5 C45 O46 -118.91(15)
C4 C5 C45 O46 58.6(2)
N49 N48 C47 O46 -0.27(19)
N49 N48 C47 C50 179.89(15)
C45 O46 C47 N48 -0.08(18)
C45 O46 C47 C50 179.78(13)
N48 C47 C50 C55 -175.19(17)
O46 C47 C50 C55 5.0(2)
N48 C47 C50 C51 5.0(3)
O46 C47 C50 C51 -174.88(14)
C55 C50 C51 C52 -2.5(3)
C47 C50 C51 C52 177.35(16)
C50 C51 C52 C53 0.2(3)
C51 C52 C53 C54 2.3(3)
C51 C52 C53 C56 -175.88(18)
C52 C53 C54 C55 -2.5(3)
C56 C53 C54 C55 175.72(18)
C51 C50 C55 C54 2.3(2)
C47 C50 C55 C54 -177.57(15)
C53 C54 C55 C50 0.2(3)
C52 C53 C56 F4 114.9(3)
C54 C53 C56 F4 -63.2(3)
C52 C53 C56 F5 -126.7(2)
C54 C53 C56 F5 55.2(3)
C52 C53 C56 F6 -7.3(3)
C54 C53 C56 F6 174.53(18)
